data_7008142
loop_
_publ_author_name
'Shukla, Piyush'
'Cowley, Alan H.'
'Jones, Jamie N.'
'Gordon, John C.'
'Scott, Brian L.'

_publ_section_title
;
 Fluoroaryl-substituted aminoalane dimers: syntheses and structures.
;
_journal_issue 6
_journal_name_full 'Dalton transactions (Cambridge, England : 2003)'
_journal_page_first 1019
_journal_page_last 1022
_journal_paper_doi 10.1039/b417652a
_journal_year 2005
_chemical_formula_sum 'C16 H16 Al2 F8 N2'
_chemical_formula_weight 442.27
_chemical_name_systematic
;
?
;
_space_group_IT_number 2
_symmetry_cell_setting triclinic
_symmetry_space_group_name_Hall '-P 1'
_symmetry_space_group_name_H-M 'P -1'
_atom_sites_solution_hydrogens geom
_atom_sites_solution_primary direct
_atom_sites_solution_secondary difmap
_audit_creation_method SHELXL-97
_cell_angle_alpha 102.623(4)
_cell_angle_beta 90.873(5)
_cell_angle_gamma 105.897(5)
_cell_formula_units_Z 1
_cell_length_a 6.8832(18)
_cell_length_b 7.288(2)
_cell_length_c 10.168(3)
_cell_measurement_reflns_used 729
_cell_measurement_temperature 203(2)
_cell_measurement_theta_max 54.6
_cell_measurement_theta_min 6.4
_cell_volume 477.2(2)
_computing_cell_refinement 'Bruker SAINT (v. 5.00, Bruker 1998)'
_computing_data_collection 'Siemens SMART (v. 4.202, Siemens 1996)'
_computing_data_reduction 'Bruker SAINT (v. 5.00, Bruker 1998)'
_computing_molecular_graphics 'Bruker AXS SHEXTL (v. 5.10)'
_computing_publication_material 'SHELXL-97 (Sheldrick, 1997)'
_computing_structure_refinement 'SHELXL-97 (Sheldrick, 1997)'
_computing_structure_solution 'SHELXS-97 (Sheldrick, 1990)'
_diffrn_ambient_temperature 203(2)
_diffrn_measured_fraction_theta_full 0.914
_diffrn_measured_fraction_theta_max 0.914
_diffrn_measurement_device_type 'Bruker P4 with SMART 1k CCD'
_diffrn_measurement_method '\f scans'
_diffrn_radiation_monochromator graphite
_diffrn_radiation_source 'fine-focus sealed tube'
_diffrn_radiation_type MoK\a
_diffrn_radiation_wavelength 0.71073
_diffrn_reflns_av_R_equivalents 0.0126
_diffrn_reflns_av_sigmaI/netI 0.0167
_diffrn_reflns_limit_h_max 8
_diffrn_reflns_limit_h_min -7
_diffrn_reflns_limit_k_max 8
_diffrn_reflns_limit_k_min -8
_diffrn_reflns_limit_l_max 12
_diffrn_reflns_limit_l_min -12
_diffrn_reflns_number 3066
_diffrn_reflns_theta_full 25.34
_diffrn_reflns_theta_max 25.34
_diffrn_reflns_theta_min 2.06
_diffrn_standards_decay_% '< 2'
_diffrn_standards_interval_count 0
_diffrn_standards_interval_time 0
_diffrn_standards_number 0
_exptl_absorpt_coefficient_mu 0.231
_exptl_absorpt_correction_type multi-scan
_exptl_absorpt_process_details 'SADABS (Sheldrick, 1996)'
_exptl_crystal_colour colorless
_exptl_crystal_density_diffrn 1.539
_exptl_crystal_density_method 'not measured'
_exptl_crystal_description irregular
_exptl_crystal_F_000 224
_exptl_crystal_size_max 0.25
_exptl_crystal_size_mid 0.16
_exptl_crystal_size_min 0.082
_refine_diff_density_max 0.527
_refine_diff_density_min -0.165
_refine_diff_density_rms 0.050
_refine_ls_extinction_method none
_refine_ls_goodness_of_fit_ref 1.697
_refine_ls_hydrogen_treatment mixed
_refine_ls_matrix_type full
_refine_ls_number_parameters 130
_refine_ls_number_reflns 1605
_refine_ls_number_restraints 0
_refine_ls_restrained_S_all 1.697
_refine_ls_R_factor_all 0.0505
_refine_ls_R_factor_gt 0.0442
_refine_ls_shift/su_max 0.000
_refine_ls_shift/su_mean 0.000
_refine_ls_structure_factor_coef Fsqd
_refine_ls_weighting_details 'calc w=1/[\s^2^(Fo^2^)+(0.0628P)^2^+0.0000P] where P=(Fo^2^+2Fc^2^)/3'
_refine_ls_weighting_scheme calc
_refine_ls_wR_factor_gt 0.1368
_refine_ls_wR_factor_ref 0.1388
_reflns_number_gt 1426
_reflns_number_total 1605
_reflns_threshold_expression >2sigma(I)
_cod_data_source_file b417652a.txt
_cod_data_source_block ccd525
_cod_database_code 7008142

loop_
_symmetry_equiv_pos_as_xyz
'x, y, z'
'-x, -y, -z'

loop_
_atom_site_label
_atom_site_type_symbol
_atom_site_fract_x
_atom_site_fract_y
_atom_site_fract_z
_atom_site_U_iso_or_equiv
_atom_site_adp_type
_atom_site_occupancy
_atom_site_symmetry_multiplicity
_atom_site_calc_flag
_atom_site_refinement_flags
_atom_site_disorder_assembly
_atom_site_disorder_group
Al1 Al 0.47676(12) 0.18556(10) 0.57405(7) 0.0337(3) Uani 1 1 d . . .
N1 N 0.4259(3) 0.0298(3) 0.38309(19) 0.0333(5) Uani 1 1 d . . .
HN1 H 0.307(6) -0.008(6) 0.372(4) 0.080 Uiso 1 1 d . . .
F1 F 0.1417(3) 0.0376(3) 0.19170(17) 0.0571(5) Uani 1 1 d . . .
F2 F 0.2383(3) 0.1935(3) -0.02365(16) 0.0585(5) Uani 1 1 d . . .
F3 F 0.6323(3) 0.3558(2) -0.06196(16) 0.0581(5) Uani 1 1 d . . .
F4 F 0.9278(3) 0.3643(3) 0.12075(19) 0.0660(6) Uani 1 1 d . . .
C1 C 0.7094(5) 0.4178(4) 0.6009(3) 0.0479(7) Uani 1 1 d . . .
H1A H 0.8233 0.3818 0.5613 0.072 Uiso 1 1 calc R . .
H1B H 0.7424 0.4734 0.6960 0.072 Uiso 1 1 calc R . .
H1C H 0.6771 0.5126 0.5587 0.072 Uiso 1 1 calc R . .
C2 C 0.2135(5) 0.1947(5) 0.6391(3) 0.0489(7) Uani 1 1 d . . .
H2A H 0.1203 0.0655 0.6155 0.073 Uiso 1 1 calc R . .
H2B H 0.1629 0.2812 0.5981 0.073 Uiso 1 1 calc R . .
H2C H 0.2278 0.2421 0.7355 0.073 Uiso 1 1 calc R . .
C3 C 0.4851(4) 0.1161(3) 0.2704(2) 0.0298(5) Uani 1 1 d . . .
C4 C 0.3382(4) 0.1177(4) 0.1761(2) 0.0352(6) Uani 1 1 d . . .
C5 C 0.3862(4) 0.1983(4) 0.0654(2) 0.0387(6) Uani 1 1 d . . .
C6 C 0.5847(4) 0.2810(4) 0.0472(2) 0.0403(7) Uani 1 1 d . . .
C7 C 0.7325(4) 0.2828(4) 0.1404(3) 0.0423(7) Uani 1 1 d . . .
C8 C 0.6860(4) 0.2027(4) 0.2506(3) 0.0392(6) Uani 1 1 d . . .
H8 H 0.7892 0.2065 0.3122 0.047 Uiso 1 1 calc R . .

loop_
_atom_site_aniso_label
_atom_site_aniso_U_11
_atom_site_aniso_U_22
_atom_site_aniso_U_33
_atom_site_aniso_U_23
_atom_site_aniso_U_13
_atom_site_aniso_U_12
Al1 0.0425(5) 0.0349(4) 0.0285(4) 0.0125(3) 0.0060(3) 0.0145(3)
N1 0.0372(13) 0.0372(11) 0.0294(10) 0.0154(8) 0.0033(9) 0.0110(9)
F1 0.0432(11) 0.0772(12) 0.0527(10) 0.0289(9) -0.0008(8) 0.0096(9)
F2 0.0639(12) 0.0784(12) 0.0407(9) 0.0261(8) -0.0079(8) 0.0234(9)
F3 0.0854(14) 0.0591(10) 0.0403(9) 0.0300(8) 0.0202(9) 0.0223(9)
F4 0.0508(12) 0.0817(13) 0.0703(12) 0.0406(10) 0.0192(9) 0.0078(9)
C1 0.0593(19) 0.0400(14) 0.0455(15) 0.0148(12) 0.0034(14) 0.0122(13)
C2 0.0569(19) 0.0621(18) 0.0405(14) 0.0233(13) 0.0138(13) 0.0285(15)
C3 0.0372(15) 0.0298(11) 0.0258(11) 0.0097(9) 0.0055(10) 0.0125(10)
C4 0.0372(16) 0.0359(12) 0.0332(12) 0.0108(10) 0.0029(11) 0.0092(11)
C5 0.0522(18) 0.0395(13) 0.0279(12) 0.0083(10) -0.0035(11) 0.0185(12)
C6 0.0598(19) 0.0371(13) 0.0316(12) 0.0165(10) 0.0129(12) 0.0189(12)
C7 0.0411(17) 0.0416(14) 0.0450(14) 0.0151(12) 0.0131(12) 0.0089(12)
C8 0.0418(17) 0.0437(14) 0.0355(13) 0.0136(11) 0.0024(11) 0.0142(12)

loop_
_atom_type_symbol
_atom_type_description
_atom_type_scat_dispersion_real
_atom_type_scat_dispersion_imag
_atom_type_scat_source
C C 0.0033 0.0016 'International Tables Vol C Tables 4.2.6.8 and 6.1.1.4'
H H 0.0000 0.0000 'International Tables Vol C Tables 4.2.6.8 and 6.1.1.4'
N N 0.0061 0.0033 'International Tables Vol C Tables 4.2.6.8 and 6.1.1.4'
Al Al 0.0645 0.0514 'International Tables Vol C Tables 4.2.6.8 and 6.1.1.4'
F F 0.0171 0.0103 'International Tables Vol C Tables 4.2.6.8 and 6.1.1.4'

loop_
_geom_angle_atom_site_label_1
_geom_angle_atom_site_label_2
_geom_angle_atom_site_label_3
_geom_angle
_geom_angle_site_symmetry_1
_geom_angle_site_symmetry_3
_geom_angle_publ_flag
C2 Al1 C1 122.67(13) . . ?
C2 Al1 N1 114.25(10) . 2_656 ?
C1 Al1 N1 107.48(11) . 2_656 ?
C2 Al1 N1 107.02(12) . . ?
C1 Al1 N1 112.96(11) . . ?
N1 Al1 N1 86.79(9) 2_656 . ?
C2 Al1 Al1 118.95(10) . 2_656 ?
C1 Al1 Al1 118.37(10) . 2_656 ?
N1 Al1 Al1 43.43(6) 2_656 2_656 ?
N1 Al1 Al1 43.36(6) . 2_656 ?
C3 N1 Al1 123.91(15) . 2_656 ?
C3 N1 Al1 122.62(15) . . ?
Al1 N1 Al1 93.21(8) 2_656 . ?
C8 C3 C4 117.1(2) . . ?
C8 C3 N1 123.2(2) . . ?
C4 C3 N1 119.7(2) . . ?
F1 C4 C5 118.4(2) . . ?
F1 C4 C3 119.3(2) . . ?
C5 C4 C3 122.3(2) . . ?
F2 C5 C6 120.4(2) . . ?
F2 C5 C4 119.9(2) . . ?
C6 C5 C4 119.7(2) . . ?
F3 C6 C5 119.8(2) . . ?
F3 C6 C7 121.3(2) . . ?
C5 C6 C7 118.9(2) . . ?
F4 C7 C6 118.2(2) . . ?
F4 C7 C8 120.0(2) . . ?
C6 C7 C8 121.8(2) . . ?
C7 C8 C3 120.2(2) . . ?

loop_
_geom_bond_atom_site_label_1
_geom_bond_atom_site_label_2
_geom_bond_distance
_geom_bond_site_symmetry_2
_geom_bond_publ_flag
Al1 C2 1.952(3) . ?
Al1 C1 1.950(3) . ?
Al1 N1 1.992(2) 2_656 ?
Al1 N1 1.995(2) . ?
Al1 Al1 2.8972(15) 2_656 ?
N1 C3 1.437(3) . ?
N1 Al1 1.992(2) 2_656 ?
F1 C4 1.345(3) . ?
F2 C5 1.340(3) . ?
F3 C6 1.347(3) . ?
F4 C7 1.350(3) . ?
C3 C8 1.391(4) . ?
C3 C4 1.387(3) . ?
C4 C5 1.384(3) . ?
C5 C6 1.368(4) . ?
C6 C7 1.375(4) . ?
C7 C8 1.376(4) . ?
